data_4326603
loop_
_publ_author_name
'Michael Nippe'
'Yevgeniya Turov'
'John F. Berry'

_publ_contact_author_address
;Department of Chemistry
University of Wisconsin-Madison
1101 University Ave
Madison, WI  53706
USA
;
_publ_contact_author_email berry@chem.wisc.edu
_publ_contact_author_name 'John F. Berry'
_publ_contact_author_phone 809-608-262-7534
_publ_section_title
;
 Remote Effects of Axial Ligand Substitution in Heterometallic
 Cr\\tbCr...M Chains
;
_journal_name_full 'Inorganic Chemistry'
_journal_page_first 10592
_journal_page_last 10599
_journal_paper_doi 10.1021/ic2011309
_journal_volume 50
_journal_year 2011
_chemical_formula_sum 'C43 H36 Cl5 Co Cr2 F3 N12 O3 S'
_chemical_formula_weight 1198.08
_space_group_IT_number 9
_symmetry_cell_setting monoclinic
_symmetry_space_group_name_Hall 'C -2yc'
_symmetry_space_group_name_H-M 'C 1 c 1'
_atom_sites_solution_hydrogens geom
_atom_sites_solution_primary direct
_atom_sites_solution_secondary difmap
_audit_creation_method SHELXL-97
_cell_angle_alpha 90.00
_cell_angle_beta 109.330(2)
_cell_angle_gamma 90.00
_cell_formula_units_Z 4
_cell_length_a 18.861(2)
_cell_length_b 16.9998(19)
_cell_length_c 15.5741(17)
_cell_measurement_reflns_used 6293
_cell_measurement_temperature 100(2)
_cell_measurement_theta_max 28.6256
_cell_measurement_theta_min 2.3907
_cell_volume 4712.1(9)
_computing_cell_refinement 'SAINT Ver. 7.24A (Bruker-AXS, 2007)'
_computing_data_collection 'APEX2 Ver. 2.1-4 (Bruker-AXS, 2009)'
_computing_data_reduction 'SAINT Ver. 7.24A'
_computing_molecular_graphics SHELXTL
_computing_publication_material SHELXTL
_computing_structure_refinement 'SHELXTL, OLEX2 (Dolomanov et al., 2009)'
_computing_structure_solution 'SHELXS-97 (Sheldrick, 2008)'
_diffrn_ambient_temperature 100(2)
_diffrn_measured_fraction_theta_full 0.957
_diffrn_measured_fraction_theta_max 0.957
_diffrn_measurement_device_type 'Bruker Smart APEX2 area detector'
_diffrn_measurement_method '\w and \f SCAN'
_diffrn_radiation_monochromator graphite
_diffrn_radiation_source 'fine-focus sealed tube'
_diffrn_radiation_type MoK\a
_diffrn_radiation_wavelength 0.71073
_diffrn_reflns_av_R_equivalents 0.0352
_diffrn_reflns_av_sigmaI/netI 0.0501
_diffrn_reflns_limit_h_max 25
_diffrn_reflns_limit_h_min -25
_diffrn_reflns_limit_k_max 23
_diffrn_reflns_limit_k_min -23
_diffrn_reflns_limit_l_max 21
_diffrn_reflns_limit_l_min -21
_diffrn_reflns_number 24630
_diffrn_reflns_theta_full 29.57
_diffrn_reflns_theta_max 29.57
_diffrn_reflns_theta_min 1.66
_exptl_absorpt_coefficient_mu 1.197
_exptl_absorpt_correction_T_max 0.8494
_exptl_absorpt_correction_T_min 0.6857
_exptl_absorpt_correction_type multi-scan
_exptl_absorpt_process_details 'SADABS (Bruker-AXS, 2003)'
_exptl_crystal_colour green
_exptl_crystal_density_diffrn 1.689
_exptl_crystal_description block
_exptl_crystal_F_000 2420
_exptl_crystal_size_max 0.34
_exptl_crystal_size_mid 0.18
_exptl_crystal_size_min 0.14
_refine_diff_density_max 1.212
_refine_diff_density_min -0.477
_refine_diff_density_rms 0.127
_refine_ls_abs_structure_details 'Flack H D (1983), Acta Cryst. A39, 876-881'
_refine_ls_abs_structure_Flack 0.00(16)
_refine_ls_extinction_method none
_refine_ls_goodness_of_fit_ref 1.060
_refine_ls_hydrogen_treatment undef
_refine_ls_matrix_type full
_refine_ls_number_parameters 635
_refine_ls_number_reflns 11687
_refine_ls_number_restraints 26
_refine_ls_restrained_S_all 1.059
_refine_ls_R_factor_all 0.0564
_refine_ls_R_factor_gt 0.0501
_refine_ls_shift/su_max 0.000
_refine_ls_shift/su_mean 0.000
_refine_ls_structure_factor_coef Fsqd
_refine_ls_weighting_details 'calc w=1/[\s^2^(Fo^2^)+(0.0832P)^2^+0.3194P] where P=(Fo^2^+2Fc^2^)/3'
_refine_ls_weighting_scheme calc
_refine_ls_wR_factor_gt 0.1225
_refine_ls_wR_factor_ref 0.1276
_reflns_number_gt 10532
_reflns_number_total 11687
_reflns_threshold_expression >2sigma(I)
_cod_data_source_file ic2011309_si_002_5.cif
_cod_data_source_block compound8/8-iso(100K)
_cod_original_cell_volume 4712.0(9)
_cod_database_code 4326603

loop_
_symmetry_equiv_pos_as_xyz
'x, y, z'
'x, -y, z+1/2'
'x+1/2, y+1/2, z'
'x+1/2, -y+1/2, z+1/2'

loop_
_atom_site_label
_atom_site_type_symbol
_atom_site_fract_x
_atom_site_fract_y
_atom_site_fract_z
_atom_site_U_iso_or_equiv
_atom_site_adp_type
_atom_site_occupancy
_atom_site_symmetry_multiplicity
_atom_site_calc_flag
_atom_site_refinement_flags
_atom_site_disorder_assembly
_atom_site_disorder_group
Co1 Co 0.2530(2) 0.12518(9) 0.5010(2) 0.0137(3) Uani 0.67 1 d PU A 1
Co1A Co 0.2517(6) 0.4066(3) 0.4862(6) 0.01120(18) Uani 0.33 1 d P A 2
Cr1 Cr 0.2513(3) 0.39849(18) 0.4838(3) 0.01120(18) Uani 0.67 1 d P A 1
Cr1A Cr 0.2551(6) 0.1417(3) 0.5012(7) 0.0137(3) Uani 0.33 1 d PU A 2
Cr2 Cr 0.25346(8) 0.28471(5) 0.49282(8) 0.01120(18) Uani 0.67 1 d PU A 1
Cr2A Cr 0.25352(16) 0.25713(11) 0.49432(17) 0.01120(18) Uani 0.33 1 d PU A 2
Cl1 Cl 0.25280(6) -0.01342(5) 0.50903(6) 0.01997(17) Uani 1 1 d . . .
S1 S 0.23327(6) 0.61744(5) 0.44252(6) 0.01765(18) Uani 1 1 d . A .
F1 F 0.24216(17) 0.66281(15) 0.60683(17) 0.0332(6) Uani 1 1 d . A .
F2 F 0.34737(15) 0.66664(15) 0.57960(18) 0.0346(6) Uani 1 1 d . A .
F3 F 0.26233(16) 0.75419(13) 0.52192(17) 0.0330(6) Uani 1 1 d . A .
O1 O 0.24950(17) 0.53782(15) 0.47840(18) 0.0196(5) Uani 1 1 d . . .
O2 O 0.2746(2) 0.64143(17) 0.3844(2) 0.0307(7) Uani 1 1 d . . .
O3 O 0.15513(17) 0.63818(17) 0.4135(2) 0.0295(7) Uani 1 1 d . . .
N1 N 0.14127(18) 0.14446(17) 0.5016(2) 0.0150(6) Uani 1 1 d . . .
N2 N 0.16527(18) 0.27565(17) 0.5386(2) 0.0159(6) Uani 1 1 d . . .
N3 N 0.19414(18) 0.40568(17) 0.5746(2) 0.0158(6) Uani 1 1 d . . .
N4 N 0.30107(18) 0.15097(18) 0.6468(2) 0.0158(6) Uani 1 1 d . . .
N5 N 0.32287(18) 0.28176(17) 0.6226(2) 0.0157(6) Uani 1 1 d . . .
N6 N 0.35170(17) 0.40609(17) 0.5865(2) 0.0152(6) Uani 1 1 d . . .
N7 N 0.36462(18) 0.13930(18) 0.4953(2) 0.0165(6) Uani 1 1 d . . .
N8 N 0.34233(18) 0.26918(17) 0.4497(2) 0.0160(6) Uani 1 1 d . . .
N9 N 0.31110(16) 0.39512(17) 0.3969(2) 0.0146(6) Uani 1 1 d . . .
N10 N 0.20757(18) 0.13522(18) 0.3543(2) 0.0164(6) Uani 1 1 d . . .
N11 N 0.18336(18) 0.26824(17) 0.3640(2) 0.0158(6) Uani 1 1 d . . .
N12 N 0.15062(17) 0.39512(17) 0.3845(2) 0.0152(6) Uani 1 1 d . . .
C1 C 0.0933(2) 0.0824(2) 0.4779(2) 0.0193(7) Uani 1 1 d . A .
H1 H 0.1128 0.0327 0.4689 0.023 Uiso 1 1 calc R . .
C2 C 0.0181(2) 0.0878(2) 0.4663(3) 0.0227(8) Uani 1 1 d . . .
H2 H -0.0133 0.0427 0.4516 0.027 Uiso 1 1 calc R A .
C3 C -0.0108(2) 0.1606(2) 0.4767(3) 0.0224(8) Uani 1 1 d . A .
H3 H -0.0630 0.1663 0.4668 0.027 Uiso 1 1 calc R . .
C4 C 0.0359(2) 0.2245(2) 0.5012(3) 0.0194(7) Uani 1 1 d . . .
H4 H 0.0163 0.2747 0.5082 0.023 Uiso 1 1 calc R A .
C5 C 0.1138(2) 0.2150(2) 0.5159(2) 0.0138(6) Uani 1 1 d . A .
C6 C 0.1561(2) 0.3399(2) 0.5863(2) 0.0149(7) Uani 1 1 d . A .
C7 C 0.1162(2) 0.3416(2) 0.6483(3) 0.0186(7) Uani 1 1 d . . .
H7 H 0.0912 0.2955 0.6577 0.022 Uiso 1 1 calc R A .
C8 C 0.1132(2) 0.4090(2) 0.6954(3) 0.0184(7) Uani 1 1 d . A .
H8 H 0.0857 0.4102 0.7366 0.022 Uiso 1 1 calc R . .
C9 C 0.1513(2) 0.4761(2) 0.6818(2) 0.0184(7) Uani 1 1 d . . .
H9 H 0.1491 0.5239 0.7125 0.022 Uiso 1 1 calc R A .
C10 C 0.1916(2) 0.4714(2) 0.6234(2) 0.0183(7) Uani 1 1 d . A .
H10 H 0.2193 0.5163 0.6166 0.022 Uiso 1 1 calc R . .
C11 C 0.3046(2) 0.0898(2) 0.7040(3) 0.0193(7) Uani 1 1 d . A .
H11 H 0.2910 0.0389 0.6786 0.023 Uiso 1 1 calc R . .
C12 C 0.3272(2) 0.0982(2) 0.7976(3) 0.0206(7) Uani 1 1 d . . .
H12 H 0.3318 0.0536 0.8358 0.025 Uiso 1 1 calc R A .
C13 C 0.3429(2) 0.1725(2) 0.8340(2) 0.0199(7) Uani 1 1 d . A .
H13 H 0.3551 0.1803 0.8977 0.024 Uiso 1 1 calc R . .
C14 C 0.3409(2) 0.2357(2) 0.7775(3) 0.0173(7) Uani 1 1 d . . .
H14 H 0.3517 0.2872 0.8020 0.021 Uiso 1 1 calc R A .
C15 C 0.3228(2) 0.2232(2) 0.6837(3) 0.0165(7) Uani 1 1 d . A .
C16 C 0.3718(2) 0.3442(2) 0.6454(2) 0.0156(7) Uani 1 1 d . A .
C17 C 0.4414(2) 0.3457(2) 0.7167(3) 0.0188(7) Uani 1 1 d . . .
H17 H 0.4543 0.3046 0.7604 0.023 Uiso 1 1 calc R A .
C18 C 0.4904(2) 0.4068(2) 0.7227(3) 0.0191(7) Uani 1 1 d . A .
H18 H 0.5377 0.4073 0.7699 0.023 Uiso 1 1 calc R . .
C19 C 0.4710(2) 0.4681(2) 0.6596(3) 0.0211(7) Uani 1 1 d . . .
H19 H 0.5046 0.5104 0.6620 0.025 Uiso 1 1 calc R A .
C20 C 0.4012(2) 0.4649(2) 0.5938(2) 0.0181(7) Uani 1 1 d . A .
H20 H 0.3871 0.5067 0.5510 0.022 Uiso 1 1 calc R . .
C21 C 0.4108(2) 0.0759(2) 0.5188(2) 0.0189(7) Uani 1 1 d . A .
H21 H 0.3908 0.0275 0.5311 0.023 Uiso 1 1 calc R . .
C22 C 0.4856(2) 0.0787(2) 0.5256(3) 0.0244(8) Uani 1 1 d . . .
H22 H 0.5153 0.0323 0.5373 0.029 Uiso 1 1 calc R A .
C23 C 0.5165(2) 0.1505(3) 0.5150(3) 0.0232(8) Uani 1 1 d . A .
H23 H 0.5686 0.1545 0.5235 0.028 Uiso 1 1 calc R . .
C24 C 0.4707(2) 0.2164(2) 0.4919(3) 0.0214(8) Uani 1 1 d . . .
H24 H 0.4912 0.2662 0.4856 0.026 Uiso 1 1 calc R A .
C25 C 0.3932(2) 0.2086(2) 0.4779(2) 0.0163(7) Uani 1 1 d . A .
C26 C 0.3518(2) 0.3287(2) 0.3956(2) 0.0178(7) Uani 1 1 d . A .
C27 C 0.3955(2) 0.3246(2) 0.3381(2) 0.0192(7) Uani 1 1 d . . .
H27 H 0.4223 0.2778 0.3357 0.023 Uiso 1 1 calc R A .
C28 C 0.3996(2) 0.3882(2) 0.2852(3) 0.0206(7) Uani 1 1 d . A .
H28 H 0.4297 0.3859 0.2470 0.025 Uiso 1 1 calc R . .
C29 C 0.3592(2) 0.4559(2) 0.2883(2) 0.0211(8) Uani 1 1 d . . .
H29 H 0.3620 0.5008 0.2533 0.025 Uiso 1 1 calc R A .
C30 C 0.3153(2) 0.4562(2) 0.3430(2) 0.0180(7) Uani 1 1 d . A .
H30 H 0.2862 0.5017 0.3431 0.022 Uiso 1 1 calc R . .
C31 C 0.2050(2) 0.0700(2) 0.3035(3) 0.0191(7) Uani 1 1 d . A .
H31 H 0.2205 0.0214 0.3340 0.023 Uiso 1 1 calc R . .
C32 C 0.1810(2) 0.0705(2) 0.2097(3) 0.0234(8) Uani 1 1 d . . .
H32 H 0.1775 0.0229 0.1765 0.028 Uiso 1 1 calc R A .
C33 C 0.1624(2) 0.1412(2) 0.1651(3) 0.0218(8) Uani 1 1 d . A .
H33 H 0.1485 0.1434 0.1007 0.026 Uiso 1 1 calc R . .
C34 C 0.1639(2) 0.2086(2) 0.2142(2) 0.0199(7) Uani 1 1 d . . .
H34 H 0.1520 0.2579 0.1842 0.024 Uiso 1 1 calc R A .
C35 C 0.1834(2) 0.2040(2) 0.3099(2) 0.0153(7) Uani 1 1 d . A .
C36 C 0.1321(2) 0.3276(2) 0.3350(2) 0.0173(7) Uani 1 1 d . A .
C37 C 0.0610(2) 0.3203(2) 0.2665(2) 0.0184(7) Uani 1 1 d . . .
H37 H 0.0491 0.2743 0.2297 0.022 Uiso 1 1 calc R A .
C38 C 0.0094(2) 0.3797(2) 0.2534(3) 0.0222(8) Uani 1 1 d . A .
H38 H -0.0387 0.3748 0.2083 0.027 Uiso 1 1 calc R . .
C39 C 0.0277(2) 0.4473(2) 0.3065(3) 0.0222(8) Uani 1 1 d . . .
H39 H -0.0076 0.4888 0.2990 0.027 Uiso 1 1 calc R A .
C40 C 0.0977(2) 0.4525(2) 0.3696(3) 0.0191(7) Uani 1 1 d . A .
H40 H 0.1103 0.4990 0.4054 0.023 Uiso 1 1 calc R . .
C41 C 0.2735(2) 0.6784(2) 0.5430(3) 0.0230(8) Uani 1 1 d . . .
Cl2 Cl 0.08751(7) 0.15414(10) 0.89493(9) 0.0487(3) Uani 1 1 d . . .
Cl3 Cl 0.12336(7) 0.13587(6) 0.72809(7) 0.0316(2) Uani 1 1 d . . .
C43 C 0.1561(2) 0.1676(2) 0.8423(3) 0.0249(8) Uani 1 1 d . . .
H43A H 0.2019 0.1377 0.8761 0.030 Uiso 1 1 calc R . .
H43B H 0.1696 0.2240 0.8445 0.030 Uiso 1 1 calc R . .
Cl7 Cl 0.92852(7) 0.34944(10) 0.63020(10) 0.0511(4) Uani 1 1 d . . .
Cl8 Cl 0.88552(7) 0.39300(6) 0.78766(7) 0.0299(2) Uani 1 1 d . . .
C42 C 0.8558(2) 0.3504(2) 0.6777(3) 0.0232(8) Uani 1 1 d . . .
H42A H 0.8387 0.2958 0.6815 0.028 Uiso 1 1 calc R . .
H42B H 0.8127 0.3806 0.6375 0.028 Uiso 1 1 calc R . .

loop_
_atom_site_aniso_label
_atom_site_aniso_U_11
_atom_site_aniso_U_22
_atom_site_aniso_U_33
_atom_site_aniso_U_23
_atom_site_aniso_U_13
_atom_site_aniso_U_12
Co1 0.0130(3) 0.0108(9) 0.0167(2) -0.0004(8) 0.0042(2) -0.0017(9)
Co1A 0.00936(17) 0.0099(5) 0.0139(2) -0.0003(4) 0.00328(16) -0.0005(5)
Cr1 0.00936(17) 0.0099(5) 0.0139(2) -0.0003(4) 0.00328(16) -0.0005(5)
Cr1A 0.0130(3) 0.0108(9) 0.0167(2) -0.0004(8) 0.0042(2) -0.0017(9)
Cr2 0.00936(17) 0.0099(5) 0.0139(2) -0.0003(4) 0.00328(16) -0.0005(5)
Cr2A 0.00936(17) 0.0099(5) 0.0139(2) -0.0003(4) 0.00328(16) -0.0005(5)
Cl1 0.0238(4) 0.0125(4) 0.0213(4) 0.0010(3) 0.0044(4) 0.0001(3)
S1 0.0197(4) 0.0141(4) 0.0186(4) 0.0014(3) 0.0055(4) 0.0000(3)
F1 0.0448(16) 0.0322(13) 0.0247(12) -0.0044(10) 0.0143(12) 0.0036(12)
F2 0.0265(14) 0.0324(14) 0.0338(14) -0.0020(10) -0.0050(11) -0.0034(10)
F3 0.0401(16) 0.0156(11) 0.0324(13) -0.0034(9) -0.0027(12) -0.0018(10)
O1 0.0212(13) 0.0170(11) 0.0223(13) 0.0024(10) 0.0096(11) -0.0008(11)
O2 0.047(2) 0.0197(14) 0.0340(16) 0.0006(11) 0.0253(15) -0.0043(13)
O3 0.0225(15) 0.0195(14) 0.0384(17) -0.0019(12) -0.0011(13) 0.0028(11)
N1 0.0131(15) 0.0169(14) 0.0145(13) -0.0004(11) 0.0039(12) -0.0012(11)
N2 0.0107(15) 0.0164(14) 0.0213(15) 0.0013(11) 0.0062(13) -0.0001(11)
N3 0.0121(15) 0.0158(14) 0.0176(14) 0.0022(11) 0.0024(12) -0.0006(11)
N4 0.0130(15) 0.0160(14) 0.0196(15) 0.0034(11) 0.0068(12) 0.0006(11)
N5 0.0160(16) 0.0129(13) 0.0167(14) -0.0023(11) 0.0034(12) 0.0001(11)
N6 0.0150(15) 0.0137(14) 0.0173(14) -0.0004(10) 0.0059(12) 0.0014(11)
N7 0.0157(16) 0.0170(14) 0.0166(14) 0.0014(11) 0.0051(12) 0.0016(12)
N8 0.0137(16) 0.0159(14) 0.0201(15) 0.0004(11) 0.0078(13) 0.0001(11)
N9 0.0092(14) 0.0151(14) 0.0186(14) -0.0013(11) 0.0035(12) -0.0006(11)
N10 0.0110(15) 0.0172(14) 0.0213(15) -0.0013(11) 0.0058(12) -0.0008(11)
N11 0.0150(16) 0.0161(14) 0.0156(14) -0.0011(11) 0.0041(12) 0.0007(11)
N12 0.0142(15) 0.0144(14) 0.0197(14) 0.0019(11) 0.0092(12) -0.0019(11)
C1 0.022(2) 0.0168(17) 0.0181(17) -0.0038(13) 0.0046(15) -0.0021(14)
C2 0.019(2) 0.028(2) 0.0200(18) -0.0061(14) 0.0050(15) -0.0120(16)
C3 0.0122(18) 0.036(2) 0.0193(17) -0.0004(15) 0.0050(15) -0.0049(15)
C4 0.0150(19) 0.0241(19) 0.0191(17) 0.0030(14) 0.0059(15) 0.0027(14)
C5 0.0112(17) 0.0187(16) 0.0115(15) 0.0031(12) 0.0038(13) 0.0001(13)
C6 0.0080(17) 0.0150(16) 0.0182(16) 0.0010(12) -0.0005(14) 0.0012(12)
C7 0.0154(18) 0.0188(17) 0.0225(18) 0.0002(13) 0.0073(15) -0.0049(13)
C8 0.0148(17) 0.0246(19) 0.0150(16) -0.0010(13) 0.0040(14) 0.0030(14)
C9 0.0167(18) 0.0166(17) 0.0190(16) -0.0023(13) 0.0023(14) 0.0006(13)
C10 0.0190(18) 0.0163(16) 0.0169(16) 0.0012(13) 0.0022(14) -0.0014(14)
C11 0.0148(18) 0.0177(17) 0.0255(18) 0.0009(14) 0.0070(15) -0.0047(14)
C12 0.0163(18) 0.0233(19) 0.0211(18) 0.0070(14) 0.0048(15) -0.0024(14)
C13 0.0139(18) 0.031(2) 0.0154(16) -0.0006(14) 0.0063(14) -0.0012(15)
C14 0.0146(18) 0.0172(17) 0.0214(17) -0.0043(13) 0.0075(15) 0.0007(13)
C15 0.0095(17) 0.0190(17) 0.0211(17) 0.0038(13) 0.0054(14) 0.0072(13)
C16 0.0139(17) 0.0153(16) 0.0189(16) -0.0039(12) 0.0072(14) 0.0007(12)
C17 0.0172(19) 0.0170(17) 0.0220(17) 0.0005(13) 0.0064(15) 0.0040(13)
C18 0.0115(17) 0.0238(19) 0.0200(17) -0.0043(14) 0.0024(14) -0.0006(14)
C19 0.0173(18) 0.0196(18) 0.0280(18) -0.0049(14) 0.0096(15) -0.0048(14)
C20 0.0204(19) 0.0170(16) 0.0199(16) 0.0010(13) 0.0105(15) 0.0001(13)
C21 0.0178(19) 0.0208(18) 0.0173(16) -0.0003(13) 0.0046(14) 0.0036(14)
C22 0.019(2) 0.026(2) 0.0260(19) 0.0019(15) 0.0047(16) 0.0083(16)
C23 0.017(2) 0.033(2) 0.0189(18) 0.0001(15) 0.0048(15) 0.0055(15)
C24 0.0147(19) 0.0281(19) 0.0212(18) 0.0001(15) 0.0059(15) -0.0019(15)
C25 0.0151(18) 0.0202(17) 0.0149(15) 0.0004(13) 0.0070(14) 0.0012(14)
C26 0.0114(17) 0.0223(18) 0.0185(16) -0.0021(13) 0.0034(14) -0.0019(13)
C27 0.0113(18) 0.0245(19) 0.0216(17) -0.0015(14) 0.0050(15) -0.0013(14)
C28 0.0147(18) 0.0238(18) 0.0217(18) 0.0024(14) 0.0041(15) -0.0016(14)
C29 0.023(2) 0.0223(19) 0.0160(16) 0.0038(13) 0.0035(15) -0.0035(15)
C30 0.0173(18) 0.0164(17) 0.0173(16) -0.0016(12) 0.0016(14) -0.0006(13)
C31 0.0166(18) 0.0174(17) 0.0223(17) -0.0031(13) 0.0053(14) 0.0004(13)
C32 0.023(2) 0.0222(19) 0.0269(19) -0.0080(15) 0.0105(16) -0.0002(15)
C33 0.0172(19) 0.031(2) 0.0159(16) -0.0043(14) 0.0041(15) -0.0025(15)
C34 0.0191(19) 0.0197(18) 0.0193(18) 0.0033(13) 0.0041(15) -0.0034(14)
C35 0.0114(17) 0.0183(17) 0.0167(16) -0.0008(13) 0.0052(14) -0.0018(13)
C36 0.0213(19) 0.0160(16) 0.0168(16) 0.0016(13) 0.0091(15) -0.0034(14)
C37 0.0163(18) 0.0193(17) 0.0188(16) -0.0017(13) 0.0047(14) -0.0015(13)
C38 0.0138(18) 0.025(2) 0.0271(19) 0.0061(15) 0.0062(16) 0.0000(14)
C39 0.0175(18) 0.0187(18) 0.031(2) 0.0047(15) 0.0080(16) 0.0049(14)
C40 0.0195(18) 0.0163(17) 0.0254(18) 0.0036(13) 0.0125(15) 0.0015(14)
C41 0.024(2) 0.0217(18) 0.0179(17) 0.0013(14) -0.0007(16) -0.0003(15)
Cl2 0.0235(6) 0.0843(10) 0.0403(6) -0.0030(6) 0.0133(5) 0.0085(6)
Cl3 0.0425(6) 0.0247(5) 0.0238(5) -0.0031(4) 0.0061(4) -0.0029(4)
C43 0.020(2) 0.026(2) 0.0265(19) -0.0086(15) 0.0039(17) -0.0030(15)
Cl7 0.0258(6) 0.0772(9) 0.0558(8) -0.0229(7) 0.0211(6) -0.0079(6)
Cl8 0.0381(6) 0.0239(5) 0.0249(5) -0.0003(4) 0.0068(4) -0.0051(4)
C42 0.0151(19) 0.027(2) 0.0250(19) -0.0019(15) 0.0030(16) -0.0009(15)

loop_
_atom_type_symbol
_atom_type_description
_atom_type_scat_dispersion_real
_atom_type_scat_dispersion_imag
_atom_type_scat_source
C C 0.0033 0.0016 'International Tables Vol C Tables 4.2.6.8 and 6.1.1.4'
H H 0.0000 0.0000 'International Tables Vol C Tables 4.2.6.8 and 6.1.1.4'
N N 0.0061 0.0033 'International Tables Vol C Tables 4.2.6.8 and 6.1.1.4'
O O 0.0106 0.0060 'International Tables Vol C Tables 4.2.6.8 and 6.1.1.4'
F F 0.0171 0.0103 'International Tables Vol C Tables 4.2.6.8 and 6.1.1.4'
S S 0.1246 0.1234 'International Tables Vol C Tables 4.2.6.8 and 6.1.1.4'
Cl Cl 0.1484 0.1585 'International Tables Vol C Tables 4.2.6.8 and 6.1.1.4'
Cr Cr 0.3209 0.6236 'International Tables Vol C Tables 4.2.6.8 and 6.1.1.4'
Co Co 0.3494 0.9721 'International Tables Vol C Tables 4.2.6.8 and 6.1.1.4'

loop_
_geom_angle_atom_site_label_1
_geom_angle_atom_site_label_2
_geom_angle_atom_site_label_3
_geom_angle
N1 Co1 N7 164.62(13)
N1 Co1 N10 86.87(18)
N7 Co1 N10 89.92(17)
N1 Co1 N4 92.01(18)
N7 Co1 N4 86.92(18)
N10 Co1 N4 163.88(13)
N1 Co1 Cl1 97.70(13)
N7 Co1 Cl1 97.63(14)
N10 Co1 Cl1 97.32(13)
N4 Co1 Cl1 98.76(13)
N1 Co1 Cr2 82.25(12)
N7 Co1 Cr2 82.43(11)
N10 Co1 Cr2 82.99(12)
N4 Co1 Cr2 80.93(10)
Cl1 Co1 Cr2 179.68(16)
N6 Co1A N3 92.8(4)
N6 Co1A N12 174.3(3)
N3 Co1A N12 87.4(4)
N6 Co1A N9 86.8(4)
N3 Co1A N9 174.2(3)
N12 Co1A N9 92.5(3)
N6 Co1A O1 92.4(3)
N3 Co1A O1 92.3(3)
N12 Co1A O1 93.3(3)
N9 Co1A O1 93.5(3)
N6 Co1A Cr2A 87.9(3)
N3 Co1A Cr2A 87.7(3)
N12 Co1A Cr2A 86.4(3)
N9 Co1A Cr2A 86.4(3)
O1 Co1A Cr2A 179.7(6)
Cr2 Cr1 N12 91.1(2)
Cr2 Cr1 N9 91.0(2)
N12 Cr1 N9 94.4(2)
Cr2 Cr1 N6 90.8(2)
N12 Cr1 N6 177.6(2)
N9 Cr1 N6 87.0(3)
Cr2 Cr1 N3 90.8(2)
N12 Cr1 N3 87.4(3)
N9 Cr1 N3 177.5(3)
N6 Cr1 N3 91.1(2)
Cr2 Cr1 O1 178.0(3)
N12 Cr1 O1 90.1(2)
N9 Cr1 O1 90.5(2)
N6 Cr1 O1 87.89(18)
N3 Cr1 O1 87.73(17)
Cr2A Cr1A N7 90.8(3)
Cr2A Cr1A N1 88.9(4)
N7 Cr1A N1 177.8(5)
Cr2A Cr1A N4 88.7(3)
N7 Cr1A N4 89.3(4)
N1 Cr1A N4 92.8(4)
Cr2A Cr1A N10 90.0(3)
N7 Cr1A N10 91.3(4)
N1 Cr1A N10 86.5(4)
N4 Cr1A N10 178.6(4)
Cr2A Cr1A Cl1 178.3(5)
N7 Cr1A Cl1 90.8(3)
N1 Cr1A Cl1 89.4(3)
N4 Cr1A Cl1 91.8(3)
N10 Cr1A Cl1 89.5(3)
Cr1 Cr2 N5 95.09(19)
Cr1 Cr2 N8 96.1(2)
N5 Cr2 N8 89.71(14)
Cr1 Cr2 N2 95.8(2)
N5 Cr2 N2 88.92(14)
N8 Cr2 N2 168.07(12)
Cr1 Cr2 N11 94.31(19)
N5 Cr2 N11 170.60(12)
N8 Cr2 N11 89.68(14)
N2 Cr2 N11 89.73(14)
Cr1 Cr2 Co1 178.4(2)
N5 Cr2 Co1 86.50(12)
N8 Cr2 Co1 84.30(12)
N2 Cr2 Co1 83.78(12)
N11 Cr2 Co1 84.10(12)
Cr1A Cr2A N8 96.9(3)
Cr1A Cr2A N2 97.8(3)
N8 Cr2A N2 165.26(15)
Cr1A Cr2A N11 98.1(3)
N8 Cr2A N11 89.28(17)
N2 Cr2A N11 89.37(18)
Cr1A Cr2A N5 99.1(3)
N8 Cr2A N5 88.85(18)
N2 Cr2A N5 88.11(17)
N11 Cr2A N5 162.81(15)
Cr1A Cr2A Co1A 179.7(5)
N8 Cr2A Co1A 83.2(3)
N2 Cr2A Co1A 82.1(3)
N11 Cr2A Co1A 82.2(2)
N5 Cr2A Co1A 80.6(2)
O3 S1 O2 116.5(2)
O3 S1 O1 114.35(18)
O2 S1 O1 114.62(17)
O3 S1 C41 102.93(19)
O2 S1 C41 102.78(19)
O1 S1 C41 102.95(17)
S1 O1 Co1A 161.1(3)
S1 O1 Cr1 160.1(2)
C5 N1 C1 118.4(3)
C5 N1 Co1 124.7(2)
C1 N1 Co1 116.7(2)
C5 N1 Cr1A 117.2(3)
C1 N1 Cr1A 124.0(3)
C6 N2 C5 122.2(3)
C6 N2 Cr2 113.5(2)
C5 N2 Cr2 123.9(2)
C6 N2 Cr2A 125.2(3)
C5 N2 Cr2A 112.6(2)
C10 N3 C6 118.5(3)
C10 N3 Co1A 120.1(3)
C6 N3 Co1A 121.4(3)
C10 N3 Cr1 124.0(3)
C6 N3 Cr1 117.5(2)
C11 N4 C15 118.2(3)
C11 N4 Cr1A 123.5(3)
C15 N4 Cr1A 118.1(3)
C11 N4 Co1 116.1(2)
C15 N4 Co1 125.6(2)
C16 N5 C15 122.2(3)
C16 N5 Cr2 113.5(2)
C15 N5 Cr2 124.3(3)
C16 N5 Cr2A 124.8(3)
C15 N5 Cr2A 112.5(2)
C20 N6 C16 119.0(3)
C20 N6 Co1A 120.5(3)
C16 N6 Co1A 120.3(3)
C20 N6 Cr1 123.5(3)
C16 N6 Cr1 117.2(3)
C21 N7 C25 118.7(3)
C21 N7 Cr1A 123.8(3)
C25 N7 Cr1A 116.9(3)
C21 N7 Co1 116.7(3)
C25 N7 Co1 124.3(3)
C26 N8 C25 122.1(3)
C26 N8 Cr2 113.6(2)
C25 N8 Cr2 124.0(2)
C26 N8 Cr2A 125.3(3)
C25 N8 Cr2A 112.6(2)
C30 N9 C26 118.4(3)
C30 N9 Cr1 123.4(3)
C26 N9 Cr1 118.1(3)
C30 N9 Co1A 120.1(3)
C26 N9 Co1A 121.3(3)
C31 N10 C35 117.8(3)
C31 N10 Co1 118.6(3)
C35 N10 Co1 123.6(2)
C31 N10 Cr1A 125.6(3)
C35 N10 Cr1A 116.4(3)
C36 N11 C35 121.7(3)
C36 N11 Cr2 112.6(2)
C35 N11 Cr2 125.7(2)
C36 N11 Cr2A 123.7(2)
C35 N11 Cr2A 113.9(2)
C40 N12 C36 118.2(3)
C40 N12 Cr1 124.2(3)
C36 N12 Cr1 117.3(3)
C40 N12 Co1A 120.5(3)
C36 N12 Co1A 121.1(3)
N1 C1 C2 123.3(4)
N1 C1 H1 118.3
C2 C1 H1 118.3
C1 C2 C3 118.4(4)
C1 C2 H2 120.8
C3 C2 H2 120.8
C4 C3 C2 120.0(4)
C4 C3 H3 120.0
C2 C3 H3 120.0
C3 C4 C5 119.3(4)
C3 C4 H4 120.3
C5 C4 H4 120.3
N1 C5 N2 115.4(3)
N1 C5 C4 120.4(3)
N2 C5 C4 124.0(3)
N2 C6 N3 114.4(3)
N2 C6 C7 125.7(3)
N3 C6 C7 119.8(3)
C8 C7 C6 120.6(3)
C8 C7 H7 119.7
C6 C7 H7 119.7
C7 C8 C9 119.1(3)
C7 C8 H8 120.4
C9 C8 H8 120.4
C10 C9 C8 118.6(3)
C10 C9 H9 120.7
C8 C9 H9 120.7
N3 C10 C9 123.3(3)
N3 C10 H10 118.3
C9 C10 H10 118.3
N4 C11 C12 122.9(3)
N4 C11 H11 118.5
C12 C11 H11 118.5
C13 C12 C11 118.6(3)
C13 C12 H12 120.7
C11 C12 H12 120.7
C12 C13 C14 119.6(3)
C12 C13 H13 120.2
C14 C13 H13 120.2
C13 C14 C15 119.4(3)
C13 C14 H14 120.3
C15 C14 H14 120.3
N4 C15 N5 115.4(3)
N4 C15 C14 120.8(3)
N5 C15 C14 123.7(3)
N6 C16 N5 114.2(3)
N6 C16 C17 119.5(3)
N5 C16 C17 126.0(3)
C18 C17 C16 119.9(3)
C18 C17 H17 120.1
C16 C17 H17 120.1
C17 C18 C19 120.2(4)
C17 C18 H18 119.9
C19 C18 H18 119.9
C20 C19 C18 117.2(3)
C20 C19 H19 121.4
C18 C19 H19 121.4
N6 C20 C19 123.9(3)
N6 C20 H20 118.0
C19 C20 H20 118.0
N7 C21 C22 122.7(4)
N7 C21 H21 118.6
C22 C21 H21 118.6
C21 C22 C23 118.8(4)
C21 C22 H22 120.6
C23 C22 H22 120.6
C22 C23 C24 119.5(4)
C22 C23 H23 120.3
C24 C23 H23 120.3
C23 C24 C25 119.1(4)
C23 C24 H24 120.4
C25 C24 H24 120.4
N7 C25 N8 115.5(3)
N7 C25 C24 120.7(3)
N8 C25 C24 123.7(3)
N8 C26 N9 114.4(3)
N8 C26 C27 125.5(3)
N9 C26 C27 120.0(3)
C28 C27 C26 120.2(4)
C28 C27 H27 119.9
C26 C27 H27 119.9
C27 C28 C29 119.3(4)
C27 C28 H28 120.3
C29 C28 H28 120.3
C30 C29 C28 118.4(3)
C30 C29 H29 120.8
C28 C29 H29 120.8
N9 C30 C29 123.6(3)
N9 C30 H30 118.2
C29 C30 H30 118.2
N10 C31 C32 123.5(4)
N10 C31 H31 118.3
C32 C31 H31 118.3
C33 C32 C31 118.6(4)
C33 C32 H32 120.7
C31 C32 H32 120.7
C34 C33 C32 119.7(4)
C34 C33 H33 120.2
C32 C33 H33 120.2
C33 C34 C35 119.4(3)
C33 C34 H34 120.3
C35 C34 H34 120.3
N10 C35 N11 116.0(3)
N10 C35 C34 120.7(3)
N11 C35 C34 123.2(3)
N12 C36 N11 114.5(3)
N12 C36 C37 120.1(3)
N11 C36 C37 125.0(3)
C38 C37 C36 119.7(3)
C38 C37 H37 120.1
C36 C37 H37 120.1
C37 C38 C39 119.8(4)
C37 C38 H38 120.1
C39 C38 H38 120.1
C40 C39 C38 118.2(3)
C40 C39 H39 120.9
C38 C39 H39 120.9
N12 C40 C39 123.9(4)
N12 C40 H40 118.1
C39 C40 H40 118.1
F3 C41 F2 108.0(3)
F3 C41 F1 107.5(3)
F2 C41 F1 107.9(3)
F3 C41 S1 110.7(3)
F2 C41 S1 111.2(3)
F1 C41 S1 111.4(3)
Cl2 C43 Cl3 111.4(2)
Cl2 C43 H43A 109.4
Cl3 C43 H43A 109.4
Cl2 C43 H43B 109.4
Cl3 C43 H43B 109.4
H43A C43 H43B 108.0
Cl7 C42 Cl8 111.6(2)
Cl7 C42 H42A 109.3
Cl8 C42 H42A 109.3
Cl7 C42 H42B 109.3
Cl8 C42 H42B 109.3
H42A C42 H42B 108.0

loop_
_geom_bond_atom_site_label_1
_geom_bond_atom_site_label_2
_geom_bond_distance
Co1 N1 2.136(5)
Co1 N7 2.149(5)
Co1 N10 2.165(5)
Co1 N4 2.193(5)
Co1 Cl1 2.3595(17)
Co1 Cr2 2.7152(17)
Co1A N6 2.012(10)
Co1A N3 2.015(10)
Co1A N12 2.045(10)
Co1A N9 2.065(9)
Co1A O1 2.235(6)
Co1A Cr2A 2.543(7)
Cr1 Cr2 1.939(3)
Cr1 N12 2.014(6)
Cr1 N9 2.031(6)
Cr1 N6 2.039(6)
Cr1 N3 2.045(6)
Cr1 O1 2.370(4)
Cr1A Cr2A 1.964(6)
Cr1A N7 2.098(11)
Cr1A N1 2.149(11)
Cr1A N4 2.150(10)
Cr1A N10 2.165(10)
Cr1A Cl1 2.641(6)
Cr2 N5 2.013(3)
Cr2 N8 2.018(3)
Cr2 N2 2.021(3)
Cr2 N11 2.023(3)
Cr2A N8 2.025(4)
Cr2A N2 2.026(4)
Cr2A N11 2.031(4)
Cr2A N5 2.037(4)
S1 O3 1.435(3)
S1 O2 1.435(3)
S1 O1 1.458(3)
S1 C41 1.820(4)
F1 C41 1.341(5)
F2 C41 1.334(5)
F3 C41 1.329(5)
N1 C5 1.354(5)
N1 C1 1.359(5)
N2 C6 1.364(5)
N2 C5 1.380(5)
N3 C10 1.362(5)
N3 C6 1.373(5)
N4 C11 1.355(5)
N4 C15 1.361(5)
N5 C16 1.373(5)
N5 C15 1.377(5)
N6 C20 1.348(5)
N6 C16 1.365(5)
N7 C21 1.358(5)
N7 C25 1.359(5)
N8 C26 1.366(5)
N8 C25 1.377(5)
N9 C30 1.352(5)
N9 C26 1.369(5)
N10 C31 1.354(5)
N10 C35 1.358(5)
N11 C36 1.367(5)
N11 C35 1.379(4)
N12 C40 1.359(5)
N12 C36 1.362(5)
C1 C2 1.372(6)
C1 H1 0.9500
C2 C3 1.383(6)
C2 H2 0.9500
C3 C4 1.370(6)
C3 H3 0.9500
C4 C5 1.420(5)
C4 H4 0.9500
C6 C7 1.407(5)
C7 C8 1.372(5)
C7 H7 0.9500
C8 C9 1.400(5)
C8 H8 0.9500
C9 C10 1.367(5)
C9 H9 0.9500
C10 H10 0.9500
C11 C12 1.384(5)
C11 H11 0.9500
C12 C13 1.376(5)
C12 H12 0.9500
C13 C14 1.382(5)
C13 H13 0.9500
C14 C15 1.401(5)
C14 H14 0.9500
C16 C17 1.411(6)
C17 C18 1.373(5)
C17 H17 0.9500
C18 C19 1.397(6)
C18 H18 0.9500
C19 C20 1.375(5)
C19 H19 0.9500
C20 H20 0.9500
C21 C22 1.380(5)
C21 H21 0.9500
C22 C23 1.384(6)
C22 H22 0.9500
C23 C24 1.388(6)
C23 H23 0.9500
C24 C25 1.410(5)
C24 H24 0.9500
C26 C27 1.406(5)
C27 C28 1.377(5)
C27 H27 0.9500
C28 C29 1.389(6)
C28 H28 0.9500
C29 C30 1.371(5)
C29 H29 0.9500
C30 H30 0.9500
C31 C32 1.379(5)
C31 H31 0.9500
C32 C33 1.374(6)
C32 H32 0.9500
C33 C34 1.373(5)
C33 H33 0.9500
C34 C35 1.415(5)
C34 H34 0.9500
C36 C37 1.416(5)
C37 C38 1.371(5)
C37 H37 0.9500
C38 C39 1.390(6)
C38 H38 0.9500
C39 C40 1.364(6)
C39 H39 0.9500
C40 H40 0.9500
Cl2 C43 1.761(4)
Cl3 C43 1.763(4)
C43 H43A 0.9900
C43 H43B 0.9900
Cl7 C42 1.761(4)
Cl8 C42 1.771(4)
C42 H42A 0.9900
C42 H42B 0.9900

loop_
_geom_torsion_atom_site_label_1
_geom_torsion_atom_site_label_2
_geom_torsion_atom_site_label_3
_geom_torsion_atom_site_label_4
_geom_torsion
N12 Cr1 Cr2 N5 -155.12(17)
N9 Cr1 Cr2 N5 110.42(19)
N6 Cr1 Cr2 N5 23.4(2)
N3 Cr1 Cr2 N5 -67.7(2)
N12 Cr1 Cr2 N8 114.63(19)
N9 Cr1 Cr2 N8 20.2(2)
N6 Cr1 Cr2 N8 -66.9(2)
N3 Cr1 Cr2 N8 -157.97(17)
N12 Cr1 Cr2 N2 -65.7(2)
N9 Cr1 Cr2 N2 -160.15(17)
N6 Cr1 Cr2 N2 112.81(19)
N3 Cr1 Cr2 N2 21.7(2)
N12 Cr1 Cr2 N11 24.5(2)
N9 Cr1 Cr2 N11 -70.0(2)
N6 Cr1 Cr2 N11 -157.01(17)
N3 Cr1 Cr2 N11 111.88(19)
N1 Co1 Cr2 N5 108.04(15)
N7 Co1 Cr2 N5 -73.34(15)
N10 Co1 Cr2 N5 -164.19(16)
N4 Co1 Cr2 N5 14.73(16)
N1 Co1 Cr2 N8 -161.91(15)
N7 Co1 Cr2 N8 16.72(15)
N10 Co1 Cr2 N8 -74.13(15)
N4 Co1 Cr2 N8 104.79(16)
N1 Co1 Cr2 N2 18.74(15)
N7 Co1 Cr2 N2 -162.63(15)
N10 Co1 Cr2 N2 106.52(16)
N4 Co1 Cr2 N2 -74.56(15)
N1 Co1 Cr2 N11 -71.63(15)
N7 Co1 Cr2 N11 106.99(15)
N10 Co1 Cr2 N11 16.14(15)
N4 Co1 Cr2 N11 -164.94(16)
N7 Cr1A Cr2A N8 16.3(3)
N1 Cr1A Cr2A N8 -161.5(3)
N4 Cr1A Cr2A N8 105.6(3)
N10 Cr1A Cr2A N8 -75.0(3)
N7 Cr1A Cr2A N2 -163.0(3)
N1 Cr1A Cr2A N2 19.2(3)
N4 Cr1A Cr2A N2 -73.7(3)
N10 Cr1A Cr2A N2 105.7(3)
N7 Cr1A Cr2A N11 106.5(3)
N1 Cr1A Cr2A N11 -71.3(3)
N4 Cr1A Cr2A N11 -164.2(3)
N10 Cr1A Cr2A N11 15.2(3)
N7 Cr1A Cr2A N5 -73.7(3)
N1 Cr1A Cr2A N5 108.5(3)
N4 Cr1A Cr2A N5 15.6(4)
N10 Cr1A Cr2A N5 -165.0(3)
N6 Co1A Cr2A N8 -65.8(3)
N3 Co1A Cr2A N8 -158.6(3)
N12 Co1A Cr2A N8 113.9(3)
N9 Co1A Cr2A N8 21.2(3)
N6 Co1A Cr2A N2 113.6(3)
N3 Co1A Cr2A N2 20.7(3)
N12 Co1A Cr2A N2 -66.8(3)
N9 Co1A Cr2A N2 -159.5(3)
N6 Co1A Cr2A N11 -156.0(3)
N3 Co1A Cr2A N11 111.2(3)
N12 Co1A Cr2A N11 23.7(3)
N9 Co1A Cr2A N11 -69.0(3)
N6 Co1A Cr2A N5 24.2(3)
N3 Co1A Cr2A N5 -68.7(3)
N12 Co1A Cr2A N5 -156.2(3)
N9 Co1A Cr2A N5 111.1(3)
N1 Co1 Cl1 Cr1A -153(21)
N7 Co1 Cl1 Cr1A 28(21)
N10 Co1 Cl1 Cr1A 119(21)
N4 Co1 Cl1 Cr1A -60(21)
N7 Cr1A Cl1 Co1 -151(22)
N1 Cr1A Cl1 Co1 26(21)
N4 Cr1A Cl1 Co1 119(21)
N10 Cr1A Cl1 Co1 -60(21)
O3 S1 O1 Co1A 64.1(10)
O2 S1 O1 Co1A -74.3(10)
C41 S1 O1 Co1A 174.9(9)
O3 S1 O1 Cr1 65.2(7)
O2 S1 O1 Cr1 -73.2(7)
C41 S1 O1 Cr1 176.0(7)
N6 Co1A O1 S1 151.8(7)
N3 Co1A O1 S1 -115.3(8)
N12 Co1A O1 S1 -27.8(11)
N9 Co1A O1 S1 64.9(11)
N6 Co1A O1 Cr1 131(23)
N3 Co1A O1 Cr1 -136(23)
N12 Co1A O1 Cr1 -49(22)
N9 Co1A O1 Cr1 44(22)
N12 Cr1 O1 S1 -29.7(8)
N9 Cr1 O1 S1 64.7(8)
N6 Cr1 O1 S1 151.7(6)
N3 Cr1 O1 S1 -117.1(7)
N12 Cr1 O1 Co1A 130(23)
N9 Cr1 O1 Co1A -135(23)
N6 Cr1 O1 Co1A -48(23)
N3 Cr1 O1 Co1A 43(23)
N7 Co1 N1 C5 -18.5(10)
N10 Co1 N1 C5 -96.7(3)
N4 Co1 N1 C5 67.2(3)
Cl1 Co1 N1 C5 166.3(3)
Cr2 Co1 N1 C5 -13.4(3)
N7 Co1 N1 C1 155.5(7)
N10 Co1 N1 C1 77.3(3)
N4 Co1 N1 C1 -118.8(3)
Cl1 Co1 N1 C1 -19.7(3)
Cr2 Co1 N1 C1 160.7(3)
N7 Co1 N1 Cr1A -8(2)
N10 Co1 N1 Cr1A -86(3)
N4 Co1 N1 Cr1A 78(3)
Cl1 Co1 N1 Cr1A 177(3)
Cr2 Co1 N1 Cr1A -3(3)
Cr2A Cr1A N1 C5 -13.0(5)
N4 Cr1A N1 C5 75.7(3)
N10 Cr1A N1 C5 -103.0(3)
Cl1 Cr1A N1 C5 167.5(3)
Cr2A Cr1A N1 C1 159.0(3)
N4 Cr1A N1 C1 -112.3(3)
N10 Cr1A N1 C1 68.9(4)
Cl1 Cr1A N1 C1 -20.6(5)
Cr2A Cr1A N1 Co1 177(3)
N4 Cr1A N1 Co1 -95(3)
N10 Cr1A N1 Co1 87(3)
Cl1 Cr1A N1 Co1 -3(2)
Cr1 Cr2 N2 C6 -28.3(3)
N5 Cr2 N2 C6 66.7(3)
N8 Cr2 N2 C6 150.2(7)
N11 Cr2 N2 C6 -122.6(3)
Co1 Cr2 N2 C6 153.3(3)
Cr1 Cr2 N2 C5 144.8(3)
N5 Cr2 N2 C5 -120.2(3)
N8 Cr2 N2 C5 -36.7(9)
N11 Cr2 N2 C5 50.5(3)
Co1 Cr2 N2 C5 -33.6(3)
Cr1 Cr2 N2 Cr2A 178.6(6)
N5 Cr2 N2 Cr2A -86.4(4)
N8 Cr2 N2 Cr2A -2.9(8)
N11 Cr2 N2 Cr2A 84.3(4)
Co1 Cr2 N2 Cr2A 0.2(4)
Cr1A Cr2A N2 C6 149.0(4)
N8 Cr2A N2 C6 -28.2(10)
N11 Cr2A N2 C6 -112.9(3)
N5 Cr2A N2 C6 50.1(3)
Co1A Cr2A N2 C6 -30.7(4)
Cr1A Cr2A N2 C5 -30.5(4)
N8 Cr2A N2 C5 152.3(7)
N11 Cr2A N2 C5 67.6(3)
N5 Cr2A N2 C5 -129.5(3)
Co1A Cr2A N2 C5 149.7(3)
Cr1A Cr2A N2 Cr2 179.5(6)
N8 Cr2A N2 Cr2 2.3(6)
N11 Cr2A N2 Cr2 -82.4(4)
N5 Cr2A N2 Cr2 80.6(4)
Co1A Cr2A N2 Cr2 -0.2(3)
N6 Co1A N3 C10 72.7(4)
N12 Co1A N3 C10 -113.0(3)
O1 Co1A N3 C10 -19.8(5)
Cr2A Co1A N3 C10 160.5(3)
N6 Co1A N3 C6 -108.1(3)
N12 Co1A N3 C6 66.2(4)
O1 Co1A N3 C6 159.4(3)
Cr2A Co1A N3 C6 -20.3(5)
N6 Co1A N3 Cr1 -100(6)
N12 Co1A N3 Cr1 75(6)
O1 Co1A N3 Cr1 168(6)
Cr2A Co1A N3 Cr1 -12(6)
Cr2 Cr1 N3 C10 159.2(3)
N12 Cr1 N3 C10 -109.7(3)
N6 Cr1 N3 C10 68.4(3)
O1 Cr1 N3 C10 -19.5(4)
Cr2 Cr1 N3 C6 -20.9(4)
N12 Cr1 N3 C6 70.1(3)
N6 Cr1 N3 C6 -111.8(3)
O1 Cr1 N3 C6 160.4(3)
Cr2 Cr1 N3 Co1A 167(6)
N12 Cr1 N3 Co1A -102(6)
N6 Cr1 N3 Co1A 76(6)
O1 Cr1 N3 Co1A -11(6)
Cr2A Cr1A N4 C11 166.4(3)
N7 Cr1A N4 C11 -102.8(4)
N1 Cr1A N4 C11 77.5(4)
Cl1 Cr1A N4 C11 -12.0(5)
Cr2A Cr1A N4 C15 -8.8(5)
N7 Cr1A N4 C15 82.0(3)
N1 Cr1A N4 C15 -97.7(3)
Cl1 Cr1A N4 C15 172.8(3)
Cr2A Cr1A N4 Co1 173(3)
N7 Cr1A N4 Co1 -97(3)
N1 Cr1A N4 Co1 84(3)
Cl1 Cr1A N4 Co1 -6(3)
N1 Co1 N4 C11 85.8(3)
N7 Co1 N4 C11 -109.6(3)
N10 Co1 N4 C11 171.5(8)
Cl1 Co1 N4 C11 -12.3(3)
Cr2 Co1 N4 C11 167.6(3)
N1 Co1 N4 C15 -90.0(3)
N7 Co1 N4 C15 74.7(3)
N10 Co1 N4 C15 -4.3(10)
Cl1 Co1 N4 C15 171.9(3)
Cr2 Co1 N4 C15 -8.2(3)
N1 Co1 N4 Cr1A -88(3)
N7 Co1 N4 Cr1A 76(3)
N10 Co1 N4 Cr1A -3(2)
Cl1 Co1 N4 Cr1A 173(3)
Cr2 Co1 N4 Cr1A -7(3)
Cr1 Cr2 N5 C16 -30.0(3)
N8 Cr2 N5 C16 66.1(3)
N2 Cr2 N5 C16 -125.8(3)
Co1 Cr2 N5 C16 150.4(3)
Cr1 Cr2 N5 C15 150.5(3)
N8 Cr2 N5 C15 -113.4(3)
N2 Cr2 N5 C15 54.7(3)
Co1 Cr2 N5 C15 -29.1(3)
Cr1 Cr2 N5 Cr2A 179.8(6)
N8 Cr2 N5 Cr2A -84.1(5)
N2 Cr2 N5 Cr2A 84.0(5)
Co1 Cr2 N5 Cr2A 0.2(5)
Cr1A Cr2A N5 C16 145.7(4)
N8 Cr2A N5 C16 48.9(3)
N2 Cr2A N5 C16 -116.6(3)
N11 Cr2A N5 C16 -34.9(9)
Co1A Cr2A N5 C16 -34.3(4)
Cr1A Cr2A N5 C15 -26.5(4)
N8 Cr2A N5 C15 -123.3(3)
N2 Cr2A N5 C15 71.1(3)
N11 Cr2A N5 C15 152.8(7)
Co1A Cr2A N5 C15 153.4(3)
Cr1A Cr2A N5 Cr2 179.4(6)
N8 Cr2A N5 Cr2 82.6(5)
N2 Cr2A N5 Cr2 -82.9(5)
N11 Cr2A N5 Cr2 -1.2(5)
Co1A Cr2A N5 Cr2 -0.6(3)
N3 Co1A N6 C20 -120.7(3)
N9 Co1A N6 C20 65.2(3)
O1 Co1A N6 C20 -28.2(4)
Cr2A Co1A N6 C20 151.7(3)
N3 Co1A N6 C16 62.6(3)
N9 Co1A N6 C16 -111.5(3)
O1 Co1A N6 C16 155.1(3)
Cr2A Co1A N6 C16 -25.0(4)
N3 Co1A N6 Cr1 101(6)
N9 Co1A N6 Cr1 -73(6)
O1 Co1A N6 Cr1 -167(6)
Cr2A Co1A N6 Cr1 13(6)
Cr2 Cr1 N6 C20 150.9(3)
N9 Cr1 N6 C20 60.0(3)
N3 Cr1 N6 C20 -118.4(3)
O1 Cr1 N6 C20 -30.7(3)
Cr2 Cr1 N6 C16 -22.9(3)
N9 Cr1 N6 C16 -113.8(3)
N3 Cr1 N6 C16 67.9(3)
O1 Cr1 N6 C16 155.6(3)
Cr2 Cr1 N6 Co1A -166(6)
N9 Cr1 N6 Co1A 103(6)
N3 Cr1 N6 Co1A -75(6)
O1 Cr1 N6 Co1A 13(6)
Cr2A Cr1A N7 C21 163.4(3)
N4 Cr1A N7 C21 74.7(4)
N10 Cr1A N7 C21 -106.5(4)
Cl1 Cr1A N7 C21 -17.1(5)
Cr2A Cr1A N7 C25 -8.0(5)
N4 Cr1A N7 C25 -96.7(3)
N10 Cr1A N7 C25 82.1(3)
Cl1 Cr1A N7 C25 171.5(3)
Cr2A Cr1A N7 Co1 -176(3)
N4 Cr1A N7 Co1 95(3)
N10 Cr1A N7 Co1 -86(3)
Cl1 Cr1A N7 Co1 3(2)
N1 Co1 N7 C21 169.6(7)
N10 Co1 N7 C21 -112.6(3)
N4 Co1 N7 C21 83.2(3)
Cl1 Co1 N7 C21 -15.2(3)
Cr2 Co1 N7 C21 164.5(3)
N1 Co1 N7 C25 -4.2(10)
N10 Co1 N7 C25 73.6(3)
N4 Co1 N7 C25 -90.5(3)
Cl1 Co1 N7 C25 171.0(3)
Cr2 Co1 N7 C25 -9.3(3)
N1 Co1 N7 Cr1A 8(2)
N10 Co1 N7 Cr1A 86(3)
N4 Co1 N7 Cr1A -78(3)
Cl1 Co1 N7 Cr1A -176(3)
Cr2 Co1 N7 Cr1A 3(3)
Cr1 Cr2 N8 C26 -25.5(3)
N5 Cr2 N8 C26 -120.6(3)
N2 Cr2 N8 C26 156.0(7)
N11 Cr2 N8 C26 68.8(3)
Co1 Cr2 N8 C26 152.9(3)
Cr1 Cr2 N8 C25 148.9(3)
N5 Cr2 N8 C25 53.8(3)
N2 Cr2 N8 C25 -29.6(9)
N11 Cr2 N8 C25 -116.8(3)
Co1 Cr2 N8 C25 -32.7(3)
Cr1 Cr2 N8 Cr2A -178.6(6)
N5 Cr2 N8 Cr2A 86.3(4)
N2 Cr2 N8 Cr2A 2.9(8)
N11 Cr2 N8 Cr2A -84.3(4)
Co1 Cr2 N8 Cr2A -0.2(4)
Cr1A Cr2A N8 C26 149.9(4)
N2 Cr2A N8 C26 -32.9(10)
N11 Cr2A N8 C26 51.9(3)
N5 Cr2A N8 C26 -111.0(3)
Co1A Cr2A N8 C26 -30.3(4)
Cr1A Cr2A N8 C25 -28.3(4)
N2 Cr2A N8 C25 148.9(8)
N11 Cr2A N8 C25 -126.4(3)
N5 Cr2A N8 C25 70.7(3)
Co1A Cr2A N8 C25 151.4(3)
Cr1A Cr2A N8 Cr2 -179.6(6)
N2 Cr2A N8 Cr2 -2.3(6)
N11 Cr2A N8 Cr2 82.4(4)
N5 Cr2A N8 Cr2 -80.5(4)
Co1A Cr2A N8 Cr2 0.2(3)
Cr2 Cr1 N9 C30 162.7(3)
N12 Cr1 N9 C30 71.5(3)
N6 Cr1 N9 C30 -106.5(3)
O1 Cr1 N9 C30 -18.6(4)
Cr2 Cr1 N9 C26 -20.1(4)
N12 Cr1 N9 C26 -111.3(3)
N6 Cr1 N9 C26 70.7(3)
O1 Cr1 N9 C26 158.5(3)
Cr2 Cr1 N9 Co1A -167(6)
N12 Cr1 N9 Co1A 102(6)
N6 Cr1 N9 Co1A -76(6)
O1 Cr1 N9 Co1A 12(6)
N6 Co1A N9 C30 -108.9(3)
N12 Co1A N9 C30 76.7(4)
O1 Co1A N9 C30 -16.7(5)
Cr2A Co1A N9 C30 163.0(3)
N6 Co1A N9 C26 65.8(4)
N12 Co1A N9 C26 -108.5(4)
O1 Co1A N9 C26 158.1(3)
Cr2A Co1A N9 C26 -22.3(5)
N6 Co1A N9 Cr1 100(6)
N12 Co1A N9 Cr1 -74(6)
O1 Co1A N9 Cr1 -168(6)
Cr2A Co1A N9 Cr1 12(6)
N1 Co1 N10 C31 -110.7(3)
N7 Co1 N10 C31 84.4(3)
N4 Co1 N10 C31 162.9(8)
Cl1 Co1 N10 C31 -13.3(3)
Cr2 Co1 N10 C31 166.8(3)
N1 Co1 N10 C35 71.4(3)
N7 Co1 N10 C35 -93.6(3)
N4 Co1 N10 C35 -15.1(10)
Cl1 Co1 N10 C35 168.7(3)
Cr2 Co1 N10 C35 -11.2(3)
N1 Co1 N10 Cr1A 89(3)
N7 Co1 N10 Cr1A -76(3)
N4 Co1 N10 Cr1A 3(2)
Cl1 Co1 N10 Cr1A -174(3)
Cr2 Co1 N10 Cr1A 7(3)
Cr2A Cr1A N10 C31 165.9(3)
N7 Cr1A N10 C31 75.1(4)
N1 Cr1A N10 C31 -105.2(4)
Cl1 Cr1A N10 C31 -15.7(5)
Cr2A Cr1A N10 C35 -9.1(5)
N7 Cr1A N10 C35 -100.0(3)
N1 Cr1A N10 C35 79.8(3)
Cl1 Cr1A N10 C35 169.3(3)
Cr2A Cr1A N10 Co1 -173(3)
N7 Cr1A N10 Co1 96(3)
N1 Cr1A N10 Co1 -84(3)
Cl1 Cr1A N10 Co1 6(3)
Cr1 Cr2 N11 C36 -31.5(3)
N8 Cr2 N11 C36 -127.6(3)
N2 Cr2 N11 C36 64.3(3)
Co1 Cr2 N11 C36 148.1(3)
Cr1 Cr2 N11 C35 150.7(3)
N8 Cr2 N11 C35 54.5(3)
N2 Cr2 N11 C35 -113.5(3)
Co1 Cr2 N11 C35 -29.8(3)
Cr1 Cr2 N11 Cr2A -179.8(6)
N8 Cr2 N11 Cr2A 84.1(5)
N2 Cr2 N11 Cr2A -84.0(5)
Co1 Cr2 N11 Cr2A -0.2(5)
Cr1A Cr2A N11 C36 144.9(4)
N8 Cr2A N11 C36 -118.3(3)
N2 Cr2A N11 C36 47.1(3)
N5 Cr2A N11 C36 -34.5(9)
Co1A Cr2A N11 C36 -35.1(4)
Cr1A Cr2A N11 C35 -25.5(4)
N8 Cr2A N11 C35 71.4(3)
N2 Cr2A N11 C35 -123.3(3)
N5 Cr2A N11 C35 155.2(7)
Co1A Cr2A N11 C35 154.6(3)
Cr1A Cr2A N11 Cr2 -179.4(6)
N8 Cr2A N11 Cr2 -82.6(5)
N2 Cr2A N11 Cr2 82.7(5)
N5 Cr2A N11 Cr2 1.2(5)
Co1A Cr2A N11 Cr2 0.6(3)
Cr2 Cr1 N12 C40 149.8(3)
N9 Cr1 N12 C40 -119.2(3)
N3 Cr1 N12 C40 59.1(3)
O1 Cr1 N12 C40 -28.7(3)
Cr2 Cr1 N12 C36 -23.7(3)
N9 Cr1 N12 C36 67.3(3)
N3 Cr1 N12 C36 -114.4(3)
O1 Cr1 N12 C36 157.9(3)
Cr2 Cr1 N12 Co1A 166(6)
N9 Cr1 N12 Co1A -103(6)
N3 Cr1 N12 Co1A 75(6)
O1 Cr1 N12 Co1A -13(6)
N3 Co1A N12 C40 63.4(4)
N9 Co1A N12 C40 -122.5(3)
O1 Co1A N12 C40 -28.8(5)
Cr2A Co1A N12 C40 151.2(3)
N3 Co1A N12 C36 -111.2(3)
N9 Co1A N12 C36 63.0(4)
O1 Co1A N12 C36 156.7(3)
Cr2A Co1A N12 C36 -23.3(5)
N3 Co1A N12 Cr1 -101(6)
N9 Co1A N12 Cr1 73(6)
O1 Co1A N12 Cr1 166(6)
Cr2A Co1A N12 Cr1 -13(6)
C5 N1 C1 C2 1.2(5)
Co1 N1 C1 C2 -173.3(3)
Cr1A N1 C1 C2 -170.7(4)
N1 C1 C2 C3 1.9(6)
C1 C2 C3 C4 -2.4(6)
C2 C3 C4 C5 -0.2(6)
C1 N1 C5 N2 -179.2(3)
Co1 N1 C5 N2 -5.3(4)
Cr1A N1 C5 N2 -6.8(5)
C1 N1 C5 C4 -3.8(5)
Co1 N1 C5 C4 170.2(3)
Cr1A N1 C5 C4 168.7(4)
C6 N2 C5 N1 -155.4(3)
Cr2 N2 C5 N1 32.1(4)
Cr2A N2 C5 N1 24.1(4)
C6 N2 C5 C4 29.3(5)
Cr2 N2 C5 C4 -143.2(3)
Cr2A N2 C5 C4 -151.2(3)
C3 C4 C5 N1 3.3(5)
C3 C4 C5 N2 178.4(3)
C5 N2 C6 N3 -156.9(3)
Cr2 N2 C6 N3 16.3(4)
Cr2A N2 C6 N3 23.6(4)
C5 N2 C6 C7 27.4(6)
Cr2 N2 C6 C7 -159.4(3)
Cr2A N2 C6 C7 -152.1(3)
C10 N3 C6 N2 -176.5(3)
Co1A N3 C6 N2 4.3(5)
Cr1 N3 C6 N2 3.7(4)
C10 N3 C6 C7 -0.5(5)
Co1A N3 C6 C7 -179.7(4)
Cr1 N3 C6 C7 179.6(3)
N2 C6 C7 C8 177.3(4)
N3 C6 C7 C8 1.9(5)
C6 C7 C8 C9 -0.9(6)
C7 C8 C9 C10 -1.4(5)
C6 N3 C10 C9 -1.9(5)
Co1A N3 C10 C9 177.3(4)
Cr1 N3 C10 C9 177.9(3)
C8 C9 C10 N3 2.9(6)
C15 N4 C11 C12 2.0(5)
Cr1A N4 C11 C12 -173.2(4)
Co1 N4 C11 C12 -174.1(3)
N4 C11 C12 C13 3.6(6)
C11 C12 C13 C14 -4.5(6)
C12 C13 C14 C15 0.0(5)
C11 N4 C15 N5 175.7(3)
Cr1A N4 C15 N5 -8.8(5)
Co1 N4 C15 N5 -8.6(5)
C11 N4 C15 C14 -6.6(5)
Cr1A N4 C15 C14 168.9(4)
Co1 N4 C15 C14 169.1(3)
C16 N5 C15 N4 -149.8(3)
Cr2 N5 C15 N4 29.6(4)
Cr2A N5 C15 N4 22.6(4)
C16 N5 C15 C14 32.5(5)
Cr2 N5 C15 C14 -148.0(3)
Cr2A N5 C15 C14 -155.0(3)
C13 C14 C15 N4 5.6(5)
C13 C14 C15 N5 -176.8(4)
C20 N6 C16 N5 -169.5(3)
Co1A N6 C16 N5 7.3(5)
Cr1 N6 C16 N5 4.6(4)
C20 N6 C16 C17 4.7(5)
Co1A N6 C16 C17 -178.5(4)
Cr1 N6 C16 C17 178.8(3)
C15 N5 C16 N6 -163.5(3)
Cr2 N5 C16 N6 17.0(4)
Cr2A N5 C16 N6 25.0(4)
C15 N5 C16 C17 22.7(5)
Cr2 N5 C16 C17 -156.8(3)
Cr2A N5 C16 C17 -148.8(3)
N6 C16 C17 C18 -4.3(5)
N5 C16 C17 C18 169.1(3)
C16 C17 C18 C19 1.3(5)
C17 C18 C19 C20 1.2(5)
C16 N6 C20 C19 -2.2(5)
Co1A N6 C20 C19 -179.0(4)
Cr1 N6 C20 C19 -175.9(3)
C18 C19 C20 N6 -0.8(6)
C25 N7 C21 C22 -0.2(5)
Cr1A N7 C21 C22 -171.4(4)
Co1 N7 C21 C22 -174.4(3)
N7 C21 C22 C23 5.2(6)
C21 C22 C23 C24 -4.3(6)
C22 C23 C24 C25 -1.2(6)
C21 N7 C25 N8 176.7(3)
Cr1A N7 C25 N8 -11.5(5)
Co1 N7 C25 N8 -9.7(5)
C21 N7 C25 C24 -5.6(5)
Cr1A N7 C25 C24 166.3(4)
Co1 N7 C25 C24 168.1(3)
C26 N8 C25 N7 -152.3(3)
Cr2 N8 C25 N7 33.7(4)
Cr2A N8 C25 N7 26.0(4)
C26 N8 C25 C24 30.0(5)
Cr2 N8 C25 C24 -144.0(3)
Cr2A N8 C25 C24 -151.7(3)
C23 C24 C25 N7 6.3(6)
C23 C24 C25 N8 -176.1(3)
C25 N8 C26 N9 -160.6(3)
Cr2 N8 C26 N9 13.9(4)
Cr2A N8 C26 N9 21.3(5)
C25 N8 C26 C27 22.7(6)
Cr2 N8 C26 C27 -162.7(3)
Cr2A N8 C26 C27 -155.4(3)
C30 N9 C26 N8 -178.0(3)
Cr1 N9 C26 N8 4.7(4)
Co1A N9 C26 N8 7.2(5)
C30 N9 C26 C27 -1.1(5)
Cr1 N9 C26 C27 -178.4(3)
Co1A N9 C26 C27 -176.0(4)
N8 C26 C27 C28 178.7(4)
N9 C26 C27 C28 2.2(6)
C26 C27 C28 C29 -1.0(6)
C27 C28 C29 C30 -1.3(6)
C26 N9 C30 C29 -1.2(5)
Cr1 N9 C30 C29 175.9(3)
Co1A N9 C30 C29 173.7(4)
C28 C29 C30 N9 2.5(6)
C35 N10 C31 C32 1.7(5)
Co1 N10 C31 C32 -176.4(3)
Cr1A N10 C31 C32 -173.2(4)
N10 C31 C32 C33 3.5(6)
C31 C32 C33 C34 -3.6(6)
C32 C33 C34 C35 -1.1(6)
C31 N10 C35 N11 176.9(3)
Co1 N10 C35 N11 -5.1(5)
Cr1A N10 C35 N11 -7.7(5)
C31 N10 C35 C34 -6.7(5)
Co1 N10 C35 C34 171.3(3)
Cr1A N10 C35 C34 168.8(4)
C36 N11 C35 N10 -149.0(3)
Cr2 N11 C35 N10 28.7(4)
Cr2A N11 C35 N10 21.6(4)
C36 N11 C35 C34 34.7(5)
Cr2 N11 C35 C34 -147.6(3)
Cr2A N11 C35 C34 -154.8(3)
C33 C34 C35 N10 6.5(5)
C33 C34 C35 N11 -177.3(4)
C40 N12 C36 N11 -169.8(3)
Cr1 N12 C36 N11 4.1(4)
Co1A N12 C36 N11 4.9(5)
C40 N12 C36 C37 3.7(5)
Cr1 N12 C36 C37 177.6(3)
Co1A N12 C36 C37 178.3(4)
C35 N11 C36 N12 -163.7(3)
Cr2 N11 C36 N12 18.3(4)
Cr2A N11 C36 N12 26.7(4)
C35 N11 C36 C37 23.2(5)
Cr2 N11 C36 C37 -154.8(3)
Cr2A N11 C36 C37 -146.4(3)
N12 C36 C37 C38 -3.5(5)
N11 C36 C37 C38 169.2(4)
C36 C37 C38 C39 1.1(6)
C37 C38 C39 C40 0.9(6)
C36 N12 C40 C39 -1.7(5)
Cr1 N12 C40 C39 -175.1(3)
Co1A N12 C40 C39 -176.3(4)
C38 C39 C40 N12 -0.7(6)
O3 S1 C41 F3 -59.9(3)
O2 S1 C41 F3 61.6(3)
O1 S1 C41 F3 -179.0(3)
O3 S1 C41 F2 -179.9(3)
O2 S1 C41 F2 -58.4(3)
O1 S1 C41 F2 61.0(3)
O3 S1 C41 F1 59.7(3)
O2 S1 C41 F1 -178.8(3)
O1 S1 C41 F1 -59.5(3)
